data_1537223
loop_
_publ_author_name
'Lacks, D.J.'
'Gordon, R.G.'

_publ_section_title
;
 Crystal-structure calculations with distorted ions
;
_journal_name_full 'Physical Review, Serie 3. B - Condensed Matter (18,1978-)'
_journal_page_first 2889
_journal_page_last 2908
_journal_volume 48
_journal_year 1993
_chemical_formula_sum 'Be F2'
_space_group_IT_number 152
_symmetry_space_group_name_Hall 'P 31 2"'
_symmetry_space_group_name_H-M 'P 31 2 1'
_cell_angle_alpha 90
_cell_angle_beta 90
_cell_angle_gamma 120
_cell_formula_units_Z 3
_cell_length_a 4.688
_cell_length_b 4.688
_cell_length_c 5.185
_cell_volume 98.686
_citation_journal_id_ASTM PRBMDO
_cod_data_source_file Lacks_PRBMDO_1993_1888.cif
_cod_data_source_block Be1F2
_cod_original_cell_volume 98.68579
_cod_original_formula_sum 'Be1 F2'
_cod_database_code 1537223

loop_
_symmetry_equiv_pos_as_xyz
x,y,z
-y,x-y,z+1/3
-x+y,-x,z+2/3
y,x,-z
-x,-x+y,-z+1/3
x-y,-y,-z+2/3

loop_
_atom_site_label
_atom_site_type_symbol
_atom_site_fract_x
_atom_site_fract_y
_atom_site_fract_z
_atom_site_occupancy
_atom_site_U_iso_or_equiv
Be1 Be+2 0.47 0 0.3333 1 0.0
F1 F-1 0.419 0.269 0.213 1 0.0
